data_4075090
loop_
_publ_author_name
'Leung, Wing-Por'
'So, Cheuk-Wai'
'Chong, Kim-Hung'
'Kan, Kwok-Wai'
'Chan, Hoi-Shan'
'Mak, Thomas C. W.'

_publ_section_title
;
 Reactivity of Pyridyl-1-azaallyl Germanium(II) Chloride:&#x00A0;
 Synthesis of Novel Lithium Germinate [{(PhC&#x22EE;C)3Ge}3GeLi(Et2O)3]
 and Ge(II)&#x2212;M(I) (M = Cu and Au) Adducts
;
_journal_issue 11
_journal_name_full Organometallics
_journal_page_first 2851
_journal_paper_doi 10.1021/om060032g
_journal_volume 25
_journal_year 2006
_chemical_formula_sum 'C86 H80 Ge4 Li O3.5'
_chemical_formula_weight 1466.80
_chemical_name_systematic
; 
 ? 
;
_space_group_IT_number 14
_symmetry_cell_setting monoclinic
_symmetry_space_group_name_Hall '-P 2yn'
_symmetry_space_group_name_H-M 'P 1 21/n 1'
_atom_sites_solution_hydrogens geom
_atom_sites_solution_primary direct
_atom_sites_solution_secondary difmap
_audit_creation_method SHELXL-97
_cell_angle_alpha 90.00
_cell_angle_beta 99.8000(10)
_cell_angle_gamma 90.00
_cell_formula_units_Z 4
_cell_length_a 15.4011(7)
_cell_length_b 24.5315(11)
_cell_length_c 21.9725(10)
_cell_measurement_temperature 293(2)
_cell_volume 8180.3(6)
_computing_cell_refinement 'BRUKER SMART CCD DIFFRACTOMETER'
_computing_data_collection 'BRUKER SMART CCD DIFFRACTOMETER'
_computing_data_reduction 'BRUKER SMART CCD DIFFRACTOMETER'
_computing_molecular_graphics 'SIEMENS SHELXTL'
_computing_publication_material 'SIEMENS SHELXTL'
_computing_structure_refinement 'SHELXL-97 (Sheldrick, 1997)'
_computing_structure_solution 'SHELXS-97 (Sheldrick, 1990)'
_diffrn_ambient_temperature 293(2)
_diffrn_measured_fraction_theta_full 0.999
_diffrn_measured_fraction_theta_max 0.999
_diffrn_measurement_device_type 'BRUKER SMART CCD DIFFRACTOMETER'
_diffrn_measurement_method 'OMEGA SCAN'
_diffrn_radiation_monochromator graphite
_diffrn_radiation_source 'fine-focus sealed tube'
_diffrn_radiation_type MoK\a
_diffrn_radiation_wavelength 0.71073
_diffrn_reflns_av_R_equivalents 0.0624
_diffrn_reflns_av_sigmaI/netI 0.0894
_diffrn_reflns_limit_h_max 18
_diffrn_reflns_limit_h_min -18
_diffrn_reflns_limit_k_max 28
_diffrn_reflns_limit_k_min -29
_diffrn_reflns_limit_l_max 22
_diffrn_reflns_limit_l_min -26
_diffrn_reflns_number 43596
_diffrn_reflns_theta_full 25.00
_diffrn_reflns_theta_max 25.00
_diffrn_reflns_theta_min 1.76
_exptl_absorpt_coefficient_mu 1.500
_exptl_absorpt_correction_T_max 1.000
_exptl_absorpt_correction_T_min 0.570132
_exptl_absorpt_correction_type SADABS
_exptl_crystal_density_diffrn 1.191
_exptl_crystal_density_method 'not measured'
_exptl_crystal_F_000 3020
_exptl_crystal_size_max 1.01
_exptl_crystal_size_mid 0.86
_exptl_crystal_size_min 0.64
_refine_diff_density_max 0.862
_refine_diff_density_min -0.365
_refine_diff_density_rms 0.091
_refine_ls_extinction_method none
_refine_ls_goodness_of_fit_ref 0.894
_refine_ls_hydrogen_treatment riding
_refine_ls_matrix_type full
_refine_ls_number_parameters 849
_refine_ls_number_reflns 14397
_refine_ls_number_restraints 583
_refine_ls_restrained_S_all 0.899
_refine_ls_R_factor_all 0.1368
_refine_ls_R_factor_gt 0.0658
_refine_ls_shift/su_max 0.000
_refine_ls_shift/su_mean 0.000
_refine_ls_structure_factor_coef Fsqd
_refine_ls_weighting_details 'calc w=1/[\s^2^(Fo^2^)+(0.1270P)^2^+0.0000P] where P=(Fo^2^+2Fc^2^)/3'
_refine_ls_weighting_scheme calc
_refine_ls_wR_factor_gt 0.1795
_refine_ls_wR_factor_ref 0.2129
_reflns_number_gt 6621
_reflns_number_total 14397
_reflns_threshold_expression >2sigma(I)
_cod_data_source_file om060032gsi20060323_041416.cif
_cod_data_source_block scw212
_cod_depositor_comments
;
The following automatic conversions were performed:

'_symmetry_cell_setting' value 'Monoclinic' changed to 'monoclinic'
according to /home/saulius/struct/CIF-dictionaries/cif_core.dic
dictionary named 'cif_core.dic' version 2.4.1 from 2010-06-29.

Automatic conversion script
Id: cif_fix_values 1715 2011-07-08 13:25:40Z adriana 
;
_cod_original_sg_symbol_H-M P2(1)/n
_cod_original_formula_sum 'C86 H80 Ge4 Li O3.50'
_cod_database_code 4075090

loop_
_symmetry_equiv_pos_as_xyz
'x, y, z'
'-x+1/2, y+1/2, -z+1/2'
'-x, -y, -z'
'x-1/2, -y-1/2, z-1/2'

loop_
_atom_site_label
_atom_site_type_symbol
_atom_site_fract_x
_atom_site_fract_y
_atom_site_fract_z
_atom_site_U_iso_or_equiv
_atom_site_adp_type
_atom_site_occupancy
_atom_site_symmetry_multiplicity
_atom_site_calc_flag
_atom_site_refinement_flags
Li1 Li 0.2724(10) 0.2826(6) 0.2164(6) 0.119(4) Uani 1 1 d .
Ge1 Ge 0.40099(4) 0.18776(3) 0.25078(3) 0.06828(19) Uani 1 1 d .
Ge2 Ge 0.56133(4) 0.19516(3) 0.25453(3) 0.0735(2) Uani 1 1 d .
Ge3 Ge 0.41708(4) 0.15705(3) 0.35878(3) 0.06853(19) Uani 1 1 d .
Ge4 Ge 0.39393(4) 0.09439(3) 0.20842(3) 0.0747(2) Uani 1 1 d .
C1 C 0.5869(4) 0.2364(3) 0.1861(3) 0.0831(19) Uani 1 1 d U
C2 C 0.6005(4) 0.2642(3) 0.1448(3) 0.088(2) Uani 1 1 d U
C3 C 0.6190(3) 0.2977(3) 0.0962(3) 0.103(2) Uani 1 1 d DU
C4 C 0.6593(4) 0.2792(5) 0.0515(4) 0.348(11) Uani 1 1 d DU
H4A H 0.6754 0.2426 0.0518 0.417 Uiso 1 1 calc R
C5 C 0.6782(6) 0.3122(4) 0.0046(5) 0.407(12) Uani 1 1 d DU
H5A H 0.7066 0.2974 -0.0257 0.488 Uiso 1 1 calc R
C6 C 0.6564(6) 0.3651(4) 0.0017(4) 0.214(6) Uani 1 1 d DU
H6A H 0.6687 0.3874 -0.0299 0.257 Uiso 1 1 calc R
C7 C 0.6163(7) 0.3841(5) 0.0462(5) 0.317(9) Uani 1 1 d DU
H7A H 0.6000 0.4206 0.0463 0.380 Uiso 1 1 calc R
C8 C 0.5989(6) 0.3503(4) 0.0918(5) 0.270(8) Uani 1 1 d DU
H8A H 0.5708 0.3653 0.1222 0.323 Uiso 1 1 calc R
C11 C 0.6300(4) 0.1300(3) 0.2528(3) 0.0847(19) Uani 1 1 d U
C12 C 0.6608(4) 0.0877(3) 0.2468(3) 0.088(2) Uani 1 1 d U
C13 C 0.7000(4) 0.0349(3) 0.2382(3) 0.102(2) Uani 1 1 d DU
C14 C 0.7535(5) 0.0088(3) 0.2866(4) 0.134(3) Uani 1 1 d DU
H14A H 0.7650 0.0249 0.3254 0.160 Uiso 1 1 calc R
C15 C 0.7902(7) -0.0420(4) 0.2765(5) 0.180(5) Uani 1 1 d DU
H15A H 0.8261 -0.0603 0.3084 0.217 Uiso 1 1 calc R
C16 C 0.7714(6) -0.0642(4) 0.2178(5) 0.181(5) Uani 1 1 d DU
H16A H 0.7916 -0.0991 0.2117 0.217 Uiso 1 1 calc R
C17 C 0.7243(8) -0.0369(4) 0.1683(6) 0.239(7) Uani 1 1 d DU
H17A H 0.7188 -0.0507 0.1283 0.287 Uiso 1 1 calc R
C18 C 0.6856(7) 0.0115(4) 0.1803(4) 0.176(5) Uani 1 1 d DU
H18A H 0.6486 0.0290 0.1484 0.211 Uiso 1 1 calc R
C21 C 0.6154(4) 0.2382(3) 0.3237(3) 0.0809(19) Uani 1 1 d U
C22 C 0.6389(4) 0.2682(3) 0.3652(3) 0.0833(19) Uani 1 1 d U
C23 C 0.6651(4) 0.3069(3) 0.4156(3) 0.089(2) Uani 1 1 d DU
C24 C 0.6091(6) 0.3219(3) 0.4545(4) 0.134(3) Uani 1 1 d DU
H24A H 0.5522 0.3079 0.4491 0.161 Uiso 1 1 calc R
C25 C 0.6376(6) 0.3580(4) 0.5024(4) 0.153(4) Uani 1 1 d DU
H25A H 0.5990 0.3681 0.5287 0.184 Uiso 1 1 calc R
C26 C 0.7209(7) 0.3790(4) 0.5117(5) 0.177(6) Uani 1 1 d DU
H26A H 0.7388 0.4043 0.5429 0.213 Uiso 1 1 calc R
C27 C 0.7767(8) 0.3619(5) 0.4742(5) 0.230(7) Uani 1 1 d DU
H27A H 0.8354 0.3726 0.4827 0.276 Uiso 1 1 calc R
C28 C 0.7485(6) 0.3286(4) 0.4230(4) 0.163(4) Uani 1 1 d DU
H28A H 0.7854 0.3213 0.3946 0.196 Uiso 1 1 calc R
C31 C 0.4021(4) 0.2147(3) 0.4156(3) 0.0799(18) Uani 1 1 d U
C32 C 0.3903(5) 0.2480(3) 0.4500(3) 0.093(2) Uani 1 1 d U
C33 C 0.3752(3) 0.2890(3) 0.4932(3) 0.126(3) Uani 1 1 d DU
C34 C 0.3776(4) 0.3426(3) 0.4882(5) 0.262(7) Uani 1 1 d DU
H34A H 0.3905 0.3546 0.4506 0.314 Uiso 1 1 calc R
C35 C 0.3647(5) 0.3839(5) 0.5275(5) 0.298(8) Uani 1 1 d DU
H35A H 0.3680 0.4206 0.5177 0.357 Uiso 1 1 calc R
C36 C 0.3471(6) 0.3662(4) 0.5808(5) 0.226(7) Uani 1 1 d DU
H36A H 0.3387 0.3919 0.6104 0.272 Uiso 1 1 calc R
C37 C 0.3406(8) 0.3125(5) 0.5946(5) 0.417(14) Uani 1 1 d DU
H37A H 0.3269 0.3011 0.6322 0.500 Uiso 1 1 calc R
C38 C 0.3556(7) 0.2757(5) 0.5493(4) 0.338(12) Uani 1 1 d DU
H38A H 0.3519 0.2388 0.5583 0.406 Uiso 1 1 calc R
C41 C 0.5281(4) 0.1240(3) 0.3947(3) 0.0757(17) Uani 1 1 d U
C42 C 0.5993(4) 0.1092(3) 0.4101(3) 0.0760(18) Uani 1 1 d U
C43 C 0.6881(4) 0.0904(3) 0.4298(3) 0.093(2) Uani 1 1 d DU
C44 C 0.7582(4) 0.1251(4) 0.4237(4) 0.126(3) Uani 1 1 d DU
H44A H 0.7468 0.1596 0.4068 0.151 Uiso 1 1 calc R
C45 C 0.8440(5) 0.1084(4) 0.4424(5) 0.172(5) Uani 1 1 d DU
H45A H 0.8907 0.1314 0.4384 0.206 Uiso 1 1 calc R
C46 C 0.8593(7) 0.0573(4) 0.4671(5) 0.184(6) Uani 1 1 d DU
H46A H 0.9171 0.0454 0.4786 0.221 Uiso 1 1 calc R
C47 C 0.7914(6) 0.0234(5) 0.4751(6) 0.193(5) Uani 1 1 d DU
H47A H 0.8033 -0.0104 0.4938 0.231 Uiso 1 1 calc R
C48 C 0.7057(5) 0.0395(3) 0.4553(4) 0.124(3) Uani 1 1 d DU
H48A H 0.6596 0.0160 0.4592 0.148 Uiso 1 1 calc R
C51 C 0.3230(4) 0.1071(3) 0.3674(3) 0.0754(17) Uani 1 1 d U
C52 C 0.2604(4) 0.0793(3) 0.3648(3) 0.0737(17) Uani 1 1 d U
C53 C 0.1864(4) 0.0442(3) 0.3626(3) 0.0822(18) Uani 1 1 d DU
C54 C 0.1033(4) 0.0639(3) 0.3571(4) 0.123(3) Uani 1 1 d DU
H54A H 0.0945 0.1014 0.3542 0.148 Uiso 1 1 calc R
C55 C 0.0303(5) 0.0299(4) 0.3556(4) 0.169(5) Uani 1 1 d DU
H55A H -0.0259 0.0448 0.3515 0.203 Uiso 1 1 calc R
C56 C 0.0413(6) -0.0255(4) 0.3602(6) 0.182(5) Uani 1 1 d DU
H56A H -0.0063 -0.0488 0.3606 0.219 Uiso 1 1 calc R
C57 C 0.1247(6) -0.0448(4) 0.3641(7) 0.217(6) Uani 1 1 d DU
H57A H 0.1339 -0.0823 0.3658 0.260 Uiso 1 1 calc R
C58 C 0.1966(6) -0.0105(3) 0.3656(5) 0.160(4) Uani 1 1 d DU
H58A H 0.2528 -0.0254 0.3688 0.192 Uiso 1 1 calc R
C61 C 0.4453(4) 0.0376(3) 0.2621(3) 0.0814(18) Uani 1 1 d U
C62 C 0.4743(4) 0.0065(3) 0.3017(3) 0.0832(19) Uani 1 1 d U
C63 C 0.5073(4) -0.0304(3) 0.3502(3) 0.089(2) Uani 1 1 d DU
C64 C 0.4765(5) -0.0301(3) 0.4052(3) 0.110(2) Uani 1 1 d DU
H64A H 0.4312 -0.0064 0.4102 0.132 Uiso 1 1 calc R
C65 C 0.5110(6) -0.0643(3) 0.4532(4) 0.137(3) Uani 1 1 d DU
H65A H 0.4910 -0.0622 0.4908 0.164 Uiso 1 1 calc R
C66 C 0.5754(7) -0.1015(4) 0.4451(4) 0.165(4) Uani 1 1 d DU
H66A H 0.5988 -0.1249 0.4770 0.198 Uiso 1 1 calc R
C67 C 0.6047(7) -0.1037(4) 0.3895(4) 0.186(5) Uani 1 1 d DU
H67A H 0.6460 -0.1298 0.3829 0.223 Uiso 1 1 calc R
C68 C 0.5724(6) -0.0669(3) 0.3430(4) 0.141(3) Uani 1 1 d DU
H68A H 0.5952 -0.0671 0.3064 0.169 Uiso 1 1 calc R
C71 C 0.2738(5) 0.0684(3) 0.1809(3) 0.087(2) Uani 1 1 d U
C72 C 0.2037(5) 0.0493(3) 0.1660(3) 0.0850(19) Uani 1 1 d U
C73 C 0.1190(4) 0.0263(2) 0.1486(3) 0.0848(19) Uani 1 1 d DU
C74 C 0.0551(5) 0.0314(3) 0.1848(4) 0.116(3) Uani 1 1 d DU
H74A H 0.0672 0.0514 0.2213 0.139 Uiso 1 1 calc R
C75 C -0.0270(5) 0.0074(3) 0.1684(4) 0.129(3) Uani 1 1 d DU
H75A H -0.0689 0.0107 0.1941 0.155 Uiso 1 1 calc R
C76 C -0.0464(5) -0.0214(3) 0.1142(4) 0.129(3) Uani 1 1 d DU
H76A H -0.1019 -0.0367 0.1022 0.154 Uiso 1 1 calc R
C77 C 0.0172(5) -0.0271(3) 0.0778(4) 0.129(3) Uani 1 1 d DU
H77A H 0.0053 -0.0472 0.0415 0.155 Uiso 1 1 calc R
C78 C 0.0986(5) -0.0032(3) 0.0948(3) 0.111(3) Uani 1 1 d DU
H78A H 0.1407 -0.0071 0.0694 0.133 Uiso 1 1 calc R
C81 C 0.4461(5) 0.0921(3) 0.1348(3) 0.087(2) Uani 1 1 d U
C82 C 0.4771(5) 0.0941(3) 0.0905(4) 0.099(2) Uani 1 1 d U
C83 C 0.5149(4) 0.0958(2) 0.0357(3) 0.127(3) Uani 1 1 d DU
C84 C 0.4854(5) 0.0646(3) -0.0153(4) 0.167(4) Uani 1 1 d DU
H84A H 0.4361 0.0427 -0.0151 0.200 Uiso 1 1 calc R
C85 C 0.5256(7) 0.0641(4) -0.0673(4) 0.236(7) Uani 1 1 d DU
H85A H 0.5038 0.0425 -0.1013 0.283 Uiso 1 1 calc R
C86 C 0.5981(8) 0.0963(5) -0.0671(6) 0.369(13) Uani 1 1 d DU
H86A H 0.6265 0.0967 -0.1012 0.443 Uiso 1 1 calc R
C87 C 0.6287(9) 0.1276(6) -0.0177(5) 0.432(15) Uani 1 1 d DU
H87A H 0.6780 0.1495 -0.0174 0.518 Uiso 1 1 calc R
C88 C 0.5860(6) 0.1265(5) 0.0325(6) 0.338(11) Uani 1 1 d DU
H88A H 0.6077 0.1484 0.0662 0.406 Uiso 1 1 calc R
C101 C 0.3549(10) 0.2445(5) 0.0715(6) 0.261(8) Uani 1 1 d DU
H10C H 0.4053 0.2486 0.0516 0.391 Uiso 1 1 calc R
H10D H 0.3039 0.2366 0.0411 0.391 Uiso 1 1 calc R
H10E H 0.3649 0.2152 0.1008 0.391 Uiso 1 1 calc R
C102 C 0.3402(7) 0.2954(6) 0.1038(6) 0.235(7) Uani 1 1 d DU
H10A H 0.3896 0.3016 0.1368 0.282 Uiso 1 1 calc R
H10B H 0.3377 0.3256 0.0751 0.282 Uiso 1 1 calc R
C103 C 0.1921(9) 0.3277(5) 0.0959(6) 0.257(9) Uani 1 1 d DU
H10F H 0.2200 0.3552 0.0741 0.309 Uiso 1 1 calc R
H10G H 0.1625 0.3465 0.1255 0.309 Uiso 1 1 calc R
C104 C 0.1255(12) 0.3000(6) 0.0514(8) 0.337(12) Uani 1 1 d DU
H10H H 0.0865 0.3265 0.0292 0.506 Uiso 1 1 calc R
H10I H 0.0924 0.2756 0.0728 0.506 Uiso 1 1 calc R
H10J H 0.1537 0.2797 0.0229 0.506 Uiso 1 1 calc R
C201 C 0.0612(12) 0.2034(10) 0.1610(10) 0.457(18) Uani 1 1 d DU
H20A H 0.0481 0.1680 0.1431 0.686 Uiso 1 1 calc R
H20B H 0.0734 0.2282 0.1297 0.686 Uiso 1 1 calc R
H20C H 0.0116 0.2164 0.1780 0.686 Uiso 1 1 calc R
C202 C 0.1386(10) 0.1997(6) 0.2103(8) 0.356(13) Uani 1 1 d DU
H20D H 0.1241 0.1737 0.2402 0.427 Uiso 1 1 calc R
H20E H 0.1856 0.1835 0.1920 0.427 Uiso 1 1 calc R
C203 C 0.1843(8) 0.2397(6) 0.3134(4) 0.242(7) Uani 1 1 d DU
H20F H 0.1926 0.2009 0.3201 0.290 Uiso 1 1 calc R
H20G H 0.2399 0.2566 0.3308 0.290 Uiso 1 1 calc R
C204 C 0.1217(15) 0.2565(14) 0.3546(10) 0.58(3) Uani 1 1 d DU
H20F H 0.1327 0.2354 0.3920 0.866 Uiso 1 1 calc R
H20G H 0.0624 0.2504 0.3341 0.866 Uiso 1 1 calc R
H20H H 0.1298 0.2945 0.3644 0.866 Uiso 1 1 calc R
C301 C 0.1991(8) 0.3994(5) 0.2525(8) 0.244(7) Uani 1 1 d DU
H30A H 0.1762 0.4334 0.2645 0.366 Uiso 1 1 calc R
H30B H 0.1678 0.3698 0.2675 0.366 Uiso 1 1 calc R
H30C H 0.1918 0.3976 0.2083 0.366 Uiso 1 1 calc R
C302 C 0.2938(8) 0.3953(4) 0.2790(7) 0.234(7) Uani 1 1 d DU
H30D H 0.3262 0.4239 0.2621 0.281 Uiso 1 1 calc R
H30E H 0.3018 0.4002 0.3235 0.281 Uiso 1 1 calc R
C303 C 0.4141(5) 0.3413(4) 0.3014(4) 0.143(4) Uani 1 1 d DU
H30F H 0.4272 0.3039 0.3141 0.171 Uiso 1 1 calc R
H30G H 0.4156 0.3631 0.3384 0.171 Uiso 1 1 calc R
C304 C 0.4828(6) 0.3612(4) 0.2672(5) 0.169(4) Uani 1 1 d DU
H30H H 0.5395 0.3581 0.2929 0.253 Uiso 1 1 calc R
H30I H 0.4715 0.3986 0.2559 0.253 Uiso 1 1 calc R
H30J H 0.4818 0.3397 0.2306 0.253 Uiso 1 1 calc R
O1 O 0.2595(5) 0.2941(3) 0.1294(3) 0.143(2) Uani 1 1 d D
O2 O 0.1761(4) 0.2472(3) 0.2451(3) 0.145(2) Uani 1 1 d D
O3 O 0.3266(4) 0.3436(2) 0.2652(3) 0.1258(19) Uani 1 1 d D
O4 O 0.3995(7) 0.2607(4) 0.7747(6) 0.154(4) Uiso 0.50 1 d PD
C91 C 0.3439(9) 0.3049(5) 0.7735(8) 0.132(6) Uiso 0.50 1 d PD
H91A H 0.3137 0.3030 0.8087 0.158 Uiso 0.50 1 calc PR
H91B H 0.2998 0.3034 0.7363 0.158 Uiso 0.50 1 calc PR
C92 C 0.3919(12) 0.3568(6) 0.7751(9) 0.154(7) Uiso 0.50 1 d PD
H92A H 0.3513 0.3865 0.7752 0.232 Uiso 0.50 1 calc PR
H92B H 0.4198 0.3595 0.7393 0.232 Uiso 0.50 1 calc PR
H92C H 0.4358 0.3583 0.8117 0.232 Uiso 0.50 1 calc PR
C93 C 0.3375(11) 0.2180(7) 0.7593(13) 0.228(12) Uiso 0.50 1 d PD
H93A H 0.3159 0.2144 0.7153 0.273 Uiso 0.50 1 calc PR
H93B H 0.2893 0.2186 0.7825 0.273 Uiso 0.50 1 calc PR
C94 C 0.4087(17) 0.1792(11) 0.7836(14) 0.268(15) Uiso 0.50 1 d PD
H94A H 0.3863 0.1426 0.7793 0.402 Uiso 0.50 1 calc PR
H94B H 0.4297 0.1868 0.8264 0.402 Uiso 0.50 1 calc PR
H94C H 0.4563 0.1830 0.7608 0.402 Uiso 0.50 1 calc PR

loop_
_atom_site_aniso_label
_atom_site_aniso_U_11
_atom_site_aniso_U_22
_atom_site_aniso_U_33
_atom_site_aniso_U_23
_atom_site_aniso_U_13
_atom_site_aniso_U_12
Li1 0.141(11) 0.106(10) 0.116(10) -0.023(8) 0.039(9) -0.017(9)
Ge1 0.0709(4) 0.0645(4) 0.0669(4) 0.0079(3) 0.0045(3) -0.0046(3)
Ge2 0.0744(4) 0.0769(4) 0.0695(4) 0.0023(3) 0.0135(3) -0.0111(3)
Ge3 0.0686(4) 0.0714(4) 0.0653(4) 0.0049(3) 0.0105(3) -0.0049(3)
Ge4 0.0846(4) 0.0675(4) 0.0674(4) 0.0036(3) -0.0006(3) -0.0078(3)
C1 0.078(4) 0.088(5) 0.085(5) 0.005(4) 0.020(4) -0.007(4)
C2 0.088(4) 0.084(5) 0.097(5) 0.016(4) 0.035(4) -0.005(4)
C3 0.111(5) 0.103(6) 0.100(5) 0.007(5) 0.036(4) 0.007(5)
C4 0.72(3) 0.142(11) 0.264(14) 0.004(10) 0.322(18) -0.037(16)
C5 0.80(3) 0.251(18) 0.262(15) -0.035(13) 0.350(18) -0.19(2)
C6 0.309(17) 0.201(13) 0.137(9) 0.071(9) 0.056(9) -0.041(12)
C7 0.325(17) 0.252(15) 0.43(2) 0.225(15) 0.230(16) 0.083(13)
C8 0.41(2) 0.122(9) 0.325(17) 0.083(10) 0.212(15) 0.025(11)
C11 0.074(4) 0.092(5) 0.088(5) 0.000(4) 0.013(3) -0.010(4)
C12 0.079(4) 0.086(5) 0.097(5) -0.007(4) 0.011(4) -0.002(4)
C13 0.075(4) 0.106(6) 0.124(6) -0.019(5) 0.019(4) -0.007(4)
C14 0.115(6) 0.116(7) 0.170(9) -0.010(6) 0.025(6) 0.009(5)
C15 0.140(8) 0.121(8) 0.277(15) 0.005(9) 0.026(9) 0.029(7)
C16 0.111(7) 0.120(8) 0.317(17) -0.083(10) 0.052(9) -0.006(6)
C17 0.197(12) 0.201(13) 0.285(16) -0.128(12) -0.057(11) 0.071(10)
C18 0.167(9) 0.145(9) 0.195(11) -0.078(8) -0.028(8) 0.025(7)
C21 0.080(4) 0.090(5) 0.073(4) -0.003(4) 0.012(3) -0.011(4)
C22 0.079(4) 0.085(5) 0.081(5) 0.019(4) 0.001(4) -0.003(4)
C23 0.106(5) 0.081(5) 0.071(4) 0.005(4) -0.013(4) -0.011(4)
C24 0.128(7) 0.145(8) 0.122(7) -0.042(6) -0.002(6) 0.028(6)
C25 0.209(11) 0.132(8) 0.107(7) -0.035(6) -0.004(7) 0.045(7)
C26 0.296(16) 0.104(7) 0.112(8) -0.017(6) -0.021(9) -0.027(9)
C27 0.254(13) 0.274(15) 0.143(9) -0.068(10) -0.017(9) -0.162(12)
C28 0.143(8) 0.219(11) 0.123(7) -0.013(7) 0.009(6) -0.079(8)
C31 0.084(4) 0.085(5) 0.068(4) -0.006(3) 0.008(3) -0.003(4)
C32 0.097(5) 0.104(6) 0.080(5) -0.015(4) 0.017(4) -0.002(4)
C33 0.129(6) 0.168(9) 0.084(5) -0.019(6) 0.022(5) 0.012(6)
C34 0.49(2) 0.090(7) 0.277(14) -0.024(8) 0.255(14) -0.028(10)
C35 0.53(2) 0.157(11) 0.288(15) -0.080(11) 0.290(15) -0.068(13)
C36 0.273(15) 0.146(10) 0.248(15) -0.100(10) 0.009(12) 0.049(10)
C37 0.83(4) 0.30(2) 0.149(11) -0.052(13) 0.171(18) 0.22(2)
C38 0.63(4) 0.201(15) 0.188(15) -0.021(12) 0.081(18) 0.123(18)
C41 0.078(4) 0.087(5) 0.064(4) 0.010(3) 0.016(3) 0.003(4)
C42 0.066(4) 0.090(5) 0.073(4) 0.000(3) 0.015(3) 0.003(3)
C43 0.087(5) 0.121(6) 0.071(4) -0.011(4) 0.013(4) 0.001(5)
C44 0.086(5) 0.172(9) 0.120(6) 0.004(6) 0.017(5) 0.005(6)
C45 0.068(5) 0.273(15) 0.171(10) -0.022(10) 0.013(6) -0.019(7)
C46 0.121(8) 0.268(16) 0.154(10) 0.003(10) -0.005(7) 0.082(9)
C47 0.141(9) 0.205(13) 0.217(12) 0.016(10) -0.016(9) 0.081(9)
C48 0.109(6) 0.132(7) 0.123(7) 0.025(6) 0.003(5) 0.031(5)
C51 0.075(4) 0.083(4) 0.068(4) 0.000(3) 0.011(3) -0.001(3)
C52 0.077(4) 0.076(4) 0.068(4) -0.008(3) 0.013(3) -0.010(3)
C53 0.087(4) 0.090(5) 0.072(4) -0.016(3) 0.021(3) -0.022(4)
C54 0.109(6) 0.133(7) 0.129(7) -0.028(5) 0.024(5) -0.028(6)
C55 0.110(6) 0.266(13) 0.140(8) -0.051(9) 0.045(6) -0.094(8)
C56 0.180(10) 0.192(11) 0.173(10) -0.012(9) 0.027(9) -0.116(10)
C57 0.219(12) 0.118(8) 0.301(16) 0.000(9) 0.008(13) -0.084(9)
C58 0.153(8) 0.095(7) 0.217(11) 0.012(7) -0.011(7) -0.038(6)
C61 0.091(4) 0.074(4) 0.078(4) -0.003(3) 0.009(4) -0.006(4)
C62 0.095(5) 0.075(4) 0.079(4) 0.010(4) 0.012(4) -0.002(4)
C63 0.093(5) 0.086(5) 0.089(5) 0.022(4) 0.017(4) 0.010(4)
C64 0.133(6) 0.098(6) 0.102(6) 0.027(5) 0.027(5) 0.015(5)
C65 0.171(8) 0.132(7) 0.115(6) 0.046(6) 0.047(6) 0.020(6)
C66 0.211(11) 0.132(8) 0.152(9) 0.076(7) 0.032(8) 0.040(8)
C67 0.226(10) 0.183(9) 0.165(9) 0.100(8) 0.086(8) 0.118(8)
C68 0.173(8) 0.134(7) 0.127(7) 0.053(6) 0.059(6) 0.049(6)
C71 0.098(5) 0.073(4) 0.080(4) 0.003(3) -0.009(4) -0.023(4)
C72 0.099(5) 0.069(4) 0.080(4) 0.003(3) -0.006(4) -0.015(4)
C73 0.096(5) 0.068(4) 0.081(4) 0.009(3) -0.010(4) -0.022(4)
C74 0.120(6) 0.118(6) 0.106(6) -0.007(5) 0.008(5) -0.051(5)
C75 0.129(7) 0.126(7) 0.135(7) -0.004(6) 0.031(6) -0.032(6)
C76 0.115(6) 0.126(7) 0.130(7) 0.021(6) -0.023(6) -0.040(6)
C77 0.164(8) 0.107(6) 0.103(6) -0.003(5) -0.018(6) -0.044(6)
C78 0.123(6) 0.102(6) 0.099(6) -0.011(5) -0.005(5) -0.031(5)
C81 0.106(5) 0.075(4) 0.075(4) 0.003(4) 0.001(4) 0.003(4)
C82 0.114(6) 0.097(5) 0.085(5) -0.002(4) 0.015(5) -0.013(4)
C83 0.138(7) 0.150(8) 0.096(6) -0.011(5) 0.028(5) -0.040(6)
C84 0.205(10) 0.172(10) 0.138(8) -0.020(7) 0.072(8) 0.006(8)
C85 0.298(16) 0.294(18) 0.135(10) -0.036(10) 0.093(11) 0.008(14)
C86 0.43(2) 0.53(3) 0.198(15) -0.067(17) 0.182(16) -0.24(2)
C87 0.45(2) 0.70(4) 0.188(14) -0.148(19) 0.174(16) -0.35(3)
C88 0.384(19) 0.49(3) 0.176(12) -0.082(15) 0.157(13) -0.24(2)
C101 0.316(19) 0.228(16) 0.206(14) -0.035(12) -0.047(13) 0.018(14)
C102 0.31(2) 0.236(16) 0.140(11) -0.002(10) -0.003(12) -0.032(15)
C103 0.38(2) 0.155(11) 0.186(13) -0.019(9) -0.086(14) 0.034(13)
C104 0.51(3) 0.182(16) 0.29(2) 0.021(14) 0.00(2) 0.012(18)
C201 0.50(4) 0.45(3) 0.40(3) -0.10(3) 0.00(3) -0.21(3)
C202 0.239(16) 0.40(3) 0.42(3) -0.02(2) 0.034(18) -0.202(17)
C203 0.218(13) 0.292(17) 0.217(14) 0.138(13) 0.043(11) 0.047(12)
C204 0.85(6) 0.61(5) 0.27(3) -0.01(3) 0.09(3) 0.23(5)
C301 0.249(15) 0.118(9) 0.35(2) 0.008(10) 0.018(14) 0.039(10)
C302 0.233(14) 0.131(10) 0.320(19) -0.029(11) -0.005(14) 0.024(11)
C303 0.157(9) 0.111(7) 0.144(8) -0.010(6) -0.019(7) -0.009(6)
C304 0.161(9) 0.124(8) 0.223(11) 0.018(8) 0.040(8) 0.006(7)
O1 0.168(6) 0.145(5) 0.111(5) 0.030(4) 0.006(4) 0.003(5)
O2 0.116(4) 0.135(5) 0.188(6) 0.008(5) 0.030(4) -0.016(4)
O3 0.148(5) 0.079(4) 0.147(5) -0.019(3) 0.017(4) -0.007(3)

loop_
_atom_type_symbol
_atom_type_description
_atom_type_scat_dispersion_real
_atom_type_scat_dispersion_imag
_atom_type_scat_source
C C 0.0033 0.0016 'International Tables Vol C Tables 4.2.6.8 and 6.1.1.4'
H H 0.0000 0.0000 'International Tables Vol C Tables 4.2.6.8 and 6.1.1.4'
Li Li -0.0003 0.0001 'International Tables Vol C Tables 4.2.6.8 and 6.1.1.4'
O O 0.0106 0.0060 'International Tables Vol C Tables 4.2.6.8 and 6.1.1.4'
Ge Ge 0.1547 1.8001 'International Tables Vol C Tables 4.2.6.8 and 6.1.1.4'

loop_
_geom_angle_atom_site_label_1
_geom_angle_atom_site_label_2
_geom_angle_atom_site_label_3
_geom_angle
O1 Li1 O2 116.2(8)
O1 Li1 O3 113.6(8)
O2 Li1 O3 116.9(7)
O1 Li1 Ge1 108.1(6)
O2 Li1 Ge1 94.5(6)
O3 Li1 Ge1 104.5(6)
Ge3 Ge1 Ge2 93.12(3)
Ge3 Ge1 Ge4 94.03(3)
Ge2 Ge1 Ge4 93.48(3)
Ge3 Ge1 Li1 115.1(3)
Ge2 Ge1 Li1 123.7(3)
Ge4 Ge1 Li1 128.8(3)
C1 Ge2 C21 102.2(3)
C1 Ge2 C11 103.8(3)
C21 Ge2 C11 107.9(3)
C1 Ge2 Ge1 110.65(18)
C21 Ge2 Ge1 111.37(19)
C11 Ge2 Ge1 119.36(19)
C31 Ge3 C51 103.1(3)
C31 Ge3 C41 103.8(3)
C51 Ge3 C41 108.7(3)
C31 Ge3 Ge1 113.38(19)
C51 Ge3 Ge1 109.52(17)
C41 Ge3 Ge1 117.26(17)
C61 Ge4 C81 108.0(3)
C61 Ge4 C71 103.0(3)
C81 Ge4 C71 103.8(3)
C61 Ge4 Ge1 117.22(19)
C81 Ge4 Ge1 110.3(2)
C71 Ge4 Ge1 113.5(2)
C2 C1 Ge2 176.6(6)
C1 C2 C3 178.6(7)
C8 C3 C4 114.3(9)
C8 C3 C2 123.1(7)
C4 C3 C2 122.6(7)
C3 C4 C5 122.4(10)
C6 C5 C4 121.4(11)
C7 C6 C5 116.8(11)
C6 C7 C8 120.2(12)
C3 C8 C7 125.0(11)
C12 C11 Ge2 170.3(6)
C11 C12 C13 178.8(8)
C18 C13 C14 119.8(8)
C18 C13 C12 119.1(7)
C14 C13 C12 121.1(7)
C13 C14 C15 119.5(9)
C16 C15 C14 118.1(9)
C17 C16 C15 123.0(10)
C18 C17 C16 117.1(11)
C17 C18 C13 122.0(10)
C22 C21 Ge2 171.6(6)
C21 C22 C23 177.7(7)
C24 C23 C28 119.9(7)
C24 C23 C22 121.9(6)
C28 C23 C22 118.2(7)
C23 C24 C25 119.7(8)
C26 C25 C24 121.5(9)
C27 C26 C25 118.0(10)
C26 C27 C28 121.9(10)
C23 C28 C27 118.6(9)
C32 C31 Ge3 177.4(7)
C31 C32 C33 179.3(9)
C34 C33 C38 109.3(9)
C34 C33 C32 129.4(8)
C38 C33 C32 121.3(9)
C33 C34 C35 132.5(10)
C36 C35 C34 113.1(11)
C35 C36 C37 123.4(11)
C36 C37 C38 116.2(11)
C33 C38 C37 125.6(12)
C42 C41 Ge3 169.9(6)
C41 C42 C43 179.5(8)
C48 C43 C44 119.3(7)
C48 C43 C42 121.7(6)
C44 C43 C42 119.1(6)
C45 C44 C43 120.5(8)
C46 C45 C44 118.8(9)
C45 C46 C47 121.5(10)
C46 C47 C48 119.8(10)
C47 C48 C43 120.1(8)
C52 C51 Ge3 170.9(6)
C51 C52 C53 178.2(7)
C58 C53 C54 117.3(7)
C58 C53 C52 120.9(6)
C54 C53 C52 121.9(6)
C53 C54 C55 122.3(8)
C56 C55 C54 120.1(9)
C57 C56 C55 117.0(10)
C56 C57 C58 122.2(10)
C53 C58 C57 121.0(9)
C62 C61 Ge4 171.2(6)
C61 C62 C63 178.4(8)
C64 C63 C68 118.2(6)
C64 C63 C62 121.6(6)
C68 C63 C62 120.2(6)
C63 C64 C65 121.7(7)
C64 C65 C66 119.5(8)
C67 C66 C65 119.5(8)
C66 C67 C68 119.9(8)
C63 C68 C67 121.0(8)
C72 C71 Ge4 175.3(6)
C71 C72 C73 179.4(8)
C74 C73 C78 117.7(6)
C74 C73 C72 121.8(6)
C78 C73 C72 120.4(6)
C73 C74 C75 121.5(7)
C76 C75 C74 119.9(8)
C77 C76 C75 119.1(8)
C76 C77 C78 120.4(8)
C73 C78 C77 121.4(7)
C82 C81 Ge4 175.8(7)
C81 C82 C83 179.0(8)
C88 C83 C84 115.6(9)
C88 C83 C82 121.0(8)
C84 C83 C82 123.3(7)
C83 C84 C85 123.0(9)
C86 C85 C84 118.0(11)
C87 C86 C85 120.4(13)
C86 C87 C88 119.0(14)
C83 C88 C87 124.0(12)
O1 C102 C101 112.3(12)
O1 C103 C104 116.3(11)
O2 C202 C201 122.4(15)
C204 C203 O2 128.6(14)
O3 C302 C301 109.8(9)
O3 C303 C304 112.8(8)
C103 O1 C102 112.5(10)
C103 O1 Li1 122.9(9)
C102 O1 Li1 116.3(8)
C202 O2 C203 112.7(10)
C202 O2 Li1 116.7(9)
C203 O2 Li1 116.6(8)
C302 O3 C303 104.5(7)
C302 O3 Li1 132.2(8)
C303 O3 Li1 123.0(7)
C91 O4 C93 100.7(12)
O4 C91 C92 111.9(13)
O4 C93 C94 87.8(16)

loop_
_geom_bond_atom_site_label_1
_geom_bond_atom_site_label_2
_geom_bond_distance
Li1 O1 1.908(15)
Li1 O2 1.915(15)
Li1 O3 1.945(14)
Li1 Ge1 3.066(15)
Ge1 Ge3 2.4617(9)
Ge1 Ge2 2.4634(9)
Ge1 Ge4 2.4678(9)
Ge2 C1 1.909(7)
Ge2 C21 1.920(7)
Ge2 C11 1.920(8)
Ge3 C31 1.926(7)
Ge3 C51 1.931(7)
Ge3 C41 1.935(6)
Ge4 C61 1.907(7)
Ge4 C81 1.926(8)
Ge4 C71 1.954(7)
C1 C2 1.180(8)
C2 C3 1.415(9)
C3 C8 1.328(8)
C3 C4 1.328(8)
C4 C5 1.381(8)
C5 C6 1.338(9)
C6 C7 1.327(9)
C7 C8 1.360(8)
C11 C12 1.159(9)
C12 C13 1.455(10)
C13 C18 1.378(8)
C13 C14 1.385(7)
C14 C15 1.401(8)
C15 C16 1.384(8)
C16 C17 1.375(9)
C17 C18 1.374(8)
C21 C22 1.180(8)
C22 C23 1.462(9)
C23 C24 1.364(7)
C23 C28 1.375(7)
C24 C25 1.388(8)
C25 C26 1.366(8)
C26 C27 1.356(9)
C27 C28 1.397(8)
C31 C32 1.147(8)
C32 C33 1.430(10)
C33 C34 1.320(8)
C33 C38 1.358(9)
C34 C35 1.367(8)
C35 C36 1.319(9)
C36 C37 1.359(9)
C37 C38 1.394(9)
C41 C42 1.150(7)
C42 C43 1.439(9)
C43 C48 1.376(7)
C43 C44 1.398(7)
C44 C45 1.378(7)
C45 C46 1.369(8)
C46 C47 1.371(8)
C47 C48 1.376(8)
C51 C52 1.175(8)
C52 C53 1.421(8)
C53 C58 1.352(7)
C53 C54 1.354(7)
C54 C55 1.396(7)
C55 C56 1.369(8)
C56 C57 1.359(8)
C57 C58 1.387(8)
C61 C62 1.186(8)
C62 C63 1.425(9)
C63 C64 1.371(7)
C63 C68 1.375(7)
C64 C65 1.381(7)
C65 C66 1.383(8)
C66 C67 1.374(8)
C67 C68 1.390(8)
C71 C72 1.171(8)
C72 C73 1.412(9)
C73 C74 1.372(7)
C73 C78 1.376(7)
C74 C75 1.387(7)
C75 C76 1.374(7)
C76 C77 1.373(8)
C77 C78 1.376(7)
C81 C82 1.156(9)
C82 C83 1.424(11)
C83 C88 1.340(8)
C83 C84 1.369(7)
C84 C85 1.390(8)
C85 C86 1.368(9)
C86 C87 1.346(9)
C87 C88 1.377(9)
C101 C102 1.471(9)
C102 O1 1.451(8)
C103 O1 1.428(8)
C103 C104 1.460(9)
C201 C202 1.471(10)
C202 O2 1.457(9)
C203 C204 1.489(10)
C203 O2 1.496(8)
C301 C302 1.479(9)
C302 O3 1.417(8)
C303 O3 1.445(7)
C303 C304 1.480(8)
O4 C91 1.378(9)
O4 C93 1.419(9)
C91 C92 1.470(9)
C93 C94 1.482(10)
